data_1564536
loop_
_publ_author_name
'Fernando, Nathalie K.'
'Cairns, Andrew B.'
'Murray, Claire A.'
'Thompson, Amber L.'
'Dickerson, Joshua L.'
'Garman, Elspeth F.'
'Ahmed, Nayera'
'Ratcliff, Laura E.'
'Regoutz, Anna'

_publ_section_title
;
 Structural and Electronic Effects of X-ray Irradiation on Prototypical
 [M(COD)Cl]<sub>2</sub> Catalysts.
;
_journal_issue 34
_journal_name_full 'The journal of physical chemistry. A'
_journal_page_first 7473
_journal_page_last 7488
_journal_paper_doi 10.1021/acs.jpca.1c05759
_journal_volume 125
_journal_year 2021
_chemical_formula_moiety 'C16 H24 Cl2 Rh2'
_chemical_formula_sum 'C16 H24 Cl2 Rh2'
_chemical_formula_weight 493.08
_space_group_crystal_system monoclinic
_space_group_IT_number 14
_space_group_name_Hall '-P 2yn'
_space_group_name_H-M_alt 'P 1 21/n 1'
_symmetry_Int_Tables_number 14
_atom_sites_solution_primary iterative
_audit_creation_date 2021-08-18
_audit_creation_method
;
Olex2 1.3-ac4
(compiled 2019.04.23 svn.r3594 for Rigaku Oxford Diffraction, GUI svn.r5739)
;
_audit_update_record
;
2021-06-28 # Formatted by publCIF
;
_cell_angle_alpha 90
_cell_angle_beta 91.8695(6)
_cell_angle_gamma 90
_cell_formula_units_Z 4
_cell_length_a 7.29534(6)
_cell_length_b 25.43886(17)
_cell_length_c 9.04309(6)
_cell_measurement_reflns_used 5016
_cell_measurement_temperature 300.0(1)
_cell_measurement_theta_max 24.9050
_cell_measurement_theta_min 2.3190
_cell_volume 1677.37(2)
_computing_cell_refinement 'CrysAlisPro 1.171.40.53 (Rigaku OD, 2019)'
_computing_data_collection 'CrysAlisPro 1.171.40.53 (Rigaku OD, 2019)'
_computing_data_reduction 'CrysAlisPro 1.171.40.53 (Rigaku OD, 2019)'
_computing_molecular_graphics 'Olex2 (Dolomanov et al., 2009)'
_computing_publication_material 'Olex2 (Dolomanov et al., 2009)'
_computing_structure_refinement 'olex2.refine (Bourhis et al., 2015)'
_computing_structure_solution 'olex2.solve (Bourhis et al., 2015)'
_diffrn_ambient_temperature 300.0(1)
_diffrn_detector 'CCD plate'
_diffrn_detector_area_resol_mean 5.8140
_diffrn_measured_fraction_theta_full 0.8075
_diffrn_measured_fraction_theta_max 0.8075
_diffrn_measurement_details
;
List of Runs (angles in degrees, time in seconds):

  # Type    Start    End  Width  t~exp~   \w     \q     \k     \f   Frames
--------------------------------------------------------------------------
  1  \f      0.00 300.00   0.20    0.20   0.00   0.00   0.00    --  1500
;
_diffrn_measurement_device 'abstract diffractometer'
_diffrn_measurement_device_type 'dectris-CrysAlisPro-abstract goniometer imported dectris images'
_diffrn_measurement_method '\f scans'
_diffrn_orient_matrix_type 'CrysAlisPro convention (1999,Acta A55,543-557)'
_diffrn_orient_matrix_UB_11 0.0435774000
_diffrn_orient_matrix_UB_12 0.0232047000
_diffrn_orient_matrix_UB_13 -0.0164698000
_diffrn_orient_matrix_UB_21 -0.0051182000
_diffrn_orient_matrix_UB_22 0.0077789000
_diffrn_orient_matrix_UB_23 0.0726917000
_diffrn_orient_matrix_UB_31 0.0836708000
_diffrn_orient_matrix_UB_32 -0.0116156000
_diffrn_orient_matrix_UB_33 0.0158206000
_diffrn_radiation_monochromator synchrotron
_diffrn_radiation_probe x-ray
_diffrn_radiation_type synchrotron
_diffrn_radiation_wavelength 0.6889
_diffrn_reflns_av_R_equivalents 0.0472
_diffrn_reflns_av_unetI/netI 0.0358
_diffrn_reflns_limit_h_max 8
_diffrn_reflns_limit_h_min -8
_diffrn_reflns_limit_k_max 29
_diffrn_reflns_limit_k_min -29
_diffrn_reflns_limit_l_max 10
_diffrn_reflns_limit_l_min -11
_diffrn_reflns_number 11715
_diffrn_reflns_theta_full 25.1090
_diffrn_reflns_theta_max 25.11
_diffrn_reflns_theta_min 2.32
_diffrn_source synchrotron
_exptl_absorpt_coefficient_mu 2.103
_exptl_absorpt_correction_T_max 1.00000
_exptl_absorpt_correction_T_min 0.58347
_exptl_absorpt_correction_type multi-scan
_exptl_absorpt_process_details
;
CrysAlisPro 1.171.40.53 (Rigaku Oxford Diffraction, 2019)
Empirical absorption correction using spherical harmonics,
 implemented in SCALE3 ABSPACK scaling algorithm.
;
_exptl_crystal_density_diffrn 1.9524
_exptl_crystal_description 'colourless block'
_exptl_crystal_F_000 967.6622
_refine_diff_density_max 1.3768
_refine_diff_density_min -1.3337
_refine_diff_density_rms 0.1510
_refine_ls_d_res_high 0.8117
_refine_ls_d_res_low 8.5167
_refine_ls_goodness_of_fit_ref 1.1737
_refine_ls_hydrogen_treatment constr
_refine_ls_matrix_type full
_refine_ls_number_constraints 40
_refine_ls_number_parameters 181
_refine_ls_number_reflns 2651
_refine_ls_number_restraints 0
_refine_ls_restrained_S_all 1.1737
_refine_ls_R_factor_all 0.0486
_refine_ls_R_factor_gt 0.0457
_refine_ls_shift/su_max 0.0001
_refine_ls_shift/su_mean 0.0000
_refine_ls_structure_factor_coef Fsqd
_refine_ls_weighting_details 'w=1/[\s^2^(Fo^2^)+(0.1P)^2^] where P=(Fo^2^+2Fc^2^)/3'
_refine_ls_weighting_scheme calc
_refine_ls_wR_factor_gt 0.1435
_refine_ls_wR_factor_ref 0.1487
_reflns_Friedel_coverage 0.0
_reflns_limit_h_max 6
_reflns_limit_h_min -8
_reflns_limit_k_max 29
_reflns_limit_k_min 0
_reflns_limit_l_max 11
_reflns_limit_l_min -6
_reflns_number_gt 2368
_reflns_number_total 2651
_reflns_threshold_expression I>=2u(I)
_cod_data_source_file jp1c05759_si_003.cif
_cod_data_source_block 024nkf19_01_
_cod_database_code 1564536
_chemical_oxdiff_formula 'Rh2 Cl2 C16 H24'
_reflns_odcompleteness_completeness 78.93
_reflns_odcompleteness_iscentric 1
_reflns_odcompleteness_theta 25.33
_olex2_refinement_description
;
1. Fixed Uiso
 At 1.2 times of:
  All C(H) groups, All C(H,H) groups
2.a Ternary CH refined with riding coordinates:
 C3(H3), C4(H4), C5(H5), C6(H6), C7(H7), C8(H8), C9(H9), C10(H10)
2.b Secondary CH2 refined with riding coordinates:
 C11(H11a,H11b), C12(H12a,H12b), C13(H13a,H13b), C14(H14a,H14b), C16(H16a,
 H16b), C17(H17a,H17b), C18(H18a,H18b), C19(H19a,H19b)
;
_olex2_submission_special_instructions 'No special instructions were received'
_oxdiff_exptl_absorpt_empirical_details
;
Empirical correction (ABSPACK) includes:
- Absorption correction using spherical harmonics
- Frame scaling
;
_oxdiff_exptl_absorpt_empirical_full_max 1.418
_oxdiff_exptl_absorpt_empirical_full_min 0.703

loop_
_space_group_symop_id
_space_group_symop_operation_xyz
1 x,y,z
2 -x+1/2,y+1/2,-z+1/2
3 -x,-y,-z
4 x-1/2,-y-1/2,z-1/2

loop_
_atom_site_label
_atom_site_type_symbol
_atom_site_fract_x
_atom_site_fract_y
_atom_site_fract_z
_atom_site_U_iso_or_equiv
_atom_site_adp_type
_atom_site_occupancy
_atom_site_refinement_flags_posn
Rh1 Rh 0.13478(6) 0.586276(17) 0.64185(5) 0.0445(2) Uani 1.000000 .
Rh2 Rh -0.06565(6) 0.675323(17) 0.38825(4) 0.0427(2) Uani 1.000000 .
Cl1 Cl -0.1387(2) 0.63952(6) 0.62679(16) 0.0581(4) Uani 1.000000 .
Cl2 Cl 0.22385(19) 0.63167(7) 0.42339(17) 0.0612(5) Uani 1.000000 .
C3 C 0.3217(9) 0.5246(3) 0.6087(9) 0.0651(17) Uani 1.000000 .
C4 C -0.2819(9) 0.7298(3) 0.3899(7) 0.0612(17) Uani 1.000000 .
C5 C 0.0369(9) 0.7288(3) 0.2345(7) 0.0588(16) Uani 1.000000 .
C6 C -0.0288(10) 0.6849(3) 0.1618(7) 0.0632(18) Uani 1.000000 .
C7 C 0.4062(9) 0.5629(3) 0.6929(8) 0.0667(18) Uani 1.000000 .
C8 C -0.3400(9) 0.6849(3) 0.3223(8) 0.0616(17) Uani 1.000000 .
C9 C 0.1016(10) 0.5682(3) 0.8657(7) 0.0643(18) Uani 1.000000 .
C10 C 0.0171(9) 0.5301(3) 0.7800(8) 0.0630(17) Uani 1.000000 .
C11 C 0.2812(11) 0.5617(4) 0.9500(9) 0.088(2) Uani 1.000000 .
C12 C -0.2060(13) 0.6849(5) 0.0697(9) 0.106(3) Uani 1.000000 .
C13 C 0.4441(11) 0.5599(5) 0.8584(10) 0.094(3) Uani 1.000000 .
C14 C -0.0574(11) 0.7811(3) 0.2402(9) 0.082(2) Uani 1.000000 .
C16 C -0.2329(11) 0.7802(3) 0.3129(9) 0.081(2) Uani 1.000000 .
C17 C -0.3720(11) 0.6786(4) 0.1579(9) 0.097(3) Uani 1.000000 .
C18 C 0.2525(15) 0.4730(3) 0.6672(14) 0.113(4) Uani 1.000000 .
C19 C 0.0947(14) 0.4757(3) 0.7580(11) 0.102(3) Uani 1.000000 .
H3 H 0.3652(9) 0.5225(3) 0.5075(9) 0.078(2) Uiso 1.000000 R
H4 H -0.3325(9) 0.7351(3) 0.4878(7) 0.073(2) Uiso 1.000000 R
H5 H 0.1710(9) 0.7313(3) 0.2377(7) 0.0705(19) Uiso 1.000000 R
H6 H 0.0671(10) 0.6624(3) 0.1223(7) 0.076(2) Uiso 1.000000 R
H7 H 0.4983(9) 0.5830(3) 0.6401(8) 0.080(2) Uiso 1.000000 R
H8 H -0.4248(9) 0.6643(3) 0.3810(8) 0.074(2) Uiso 1.000000 R
H9 H 0.0155(10) 0.5915(3) 0.9146(7) 0.077(2) Uiso 1.000000 R
H10 H -0.1172(9) 0.5313(3) 0.7801(8) 0.076(2) Uiso 1.000000 R
H11a H 0.2953(11) 0.5906(4) 1.0195(9) 0.105(3) Uiso 1.000000 R
H11b H 0.2764(11) 0.5295(4) 1.0071(9) 0.105(3) Uiso 1.000000 R
H12a H -0.2151(13) 0.7176(5) 0.0152(9) 0.127(4) Uiso 1.000000 R
H12b H -0.2020(13) 0.6565(5) -0.0017(9) 0.127(4) Uiso 1.000000 R
H13a H 0.5099(11) 0.5276(5) 0.8800(10) 0.113(3) Uiso 1.000000 R
H13b H 0.5241(11) 0.5889(5) 0.8872(10) 0.113(3) Uiso 1.000000 R
H14a H 0.0232(11) 0.8058(3) 0.2919(9) 0.098(3) Uiso 1.000000 R
H14b H -0.0772(11) 0.7940(3) 0.1399(9) 0.098(3) Uiso 1.000000 R
H16a H -0.3288(11) 0.7879(3) 0.2392(9) 0.097(3) Uiso 1.000000 R
H16b H -0.2330(11) 0.8084(3) 0.3852(9) 0.097(3) Uiso 1.000000 R
H17a H -0.4233(11) 0.6440(4) 0.1387(9) 0.116(4) Uiso 1.000000 R
H17b H -0.4623(11) 0.7044(4) 0.1244(9) 0.116(4) Uiso 1.000000 R
H18a H 0.2232(15) 0.4503(3) 0.5836(14) 0.136(4) Uiso 1.000000 R
H18b H 0.3515(15) 0.4565(3) 0.7243(14) 0.136(4) Uiso 1.000000 R
H19a H 0.1275(14) 0.4610(3) 0.8543(11) 0.122(4) Uiso 1.000000 R
H19b H -0.0008(14) 0.4536(3) 0.7138(11) 0.122(4) Uiso 1.000000 R

loop_
_atom_site_aniso_label
_atom_site_aniso_U_11
_atom_site_aniso_U_22
_atom_site_aniso_U_33
_atom_site_aniso_U_12
_atom_site_aniso_U_13
_atom_site_aniso_U_23
Rh1 0.0435(4) 0.0440(4) 0.0456(3) 0.00030(19) -0.0029(2) 0.00343(18)
Rh2 0.0417(4) 0.0453(4) 0.0410(3) 0.00111(18) -0.0011(2) 0.00311(17)
Cl1 0.0495(8) 0.0705(10) 0.0544(8) 0.0113(7) 0.0055(7) 0.0169(7)
Cl2 0.0458(8) 0.0753(11) 0.0627(9) 0.0078(7) 0.0061(7) 0.0229(8)
C3 0.062(4) 0.052(4) 0.082(5) 0.017(3) 0.003(3) -0.007(3)
C4 0.055(4) 0.072(4) 0.057(4) 0.005(3) 0.013(3) 0.001(3)
C5 0.055(4) 0.064(4) 0.059(4) -0.001(3) 0.014(3) 0.010(3)
C6 0.064(4) 0.085(5) 0.041(3) 0.009(4) -0.000(3) -0.002(3)
C7 0.050(4) 0.078(5) 0.073(4) 0.009(3) 0.005(3) 0.016(4)
C8 0.046(3) 0.072(4) 0.066(4) 0.001(3) -0.005(3) 0.004(3)
C9 0.082(5) 0.064(4) 0.047(3) 0.020(4) 0.008(3) 0.012(3)
C10 0.060(4) 0.057(4) 0.072(4) -0.008(3) 0.007(3) 0.016(3)
C11 0.087(5) 0.104(6) 0.069(5) 0.017(5) -0.031(4) 0.013(5)
C12 0.094(7) 0.167(10) 0.055(5) 0.017(6) -0.024(4) -0.015(5)
C13 0.068(5) 0.123(8) 0.090(6) 0.000(5) -0.032(4) 0.007(5)
C14 0.091(6) 0.060(4) 0.094(5) 0.016(4) 0.012(4) 0.028(4)
C16 0.089(6) 0.062(4) 0.092(5) 0.013(4) 0.012(4) 0.018(4)
C17 0.068(5) 0.138(9) 0.083(6) -0.012(5) -0.034(5) 0.001(5)
C18 0.117(8) 0.055(5) 0.169(10) 0.004(5) 0.040(7) 0.010(6)
C19 0.142(9) 0.052(5) 0.112(7) -0.007(5) 0.022(6) 0.008(5)

loop_
_atom_type_symbol
_atom_type_scat_dispersion_real
_atom_type_scat_dispersion_imag
_atom_type_scat_Cromer_Mann_a1
_atom_type_scat_Cromer_Mann_a2
_atom_type_scat_Cromer_Mann_a3
_atom_type_scat_Cromer_Mann_a4
_atom_type_scat_Cromer_Mann_b1
_atom_type_scat_Cromer_Mann_b2
_atom_type_scat_Cromer_Mann_b3
_atom_type_scat_Cromer_Mann_b4
_atom_type_scat_Cromer_Mann_c
_atom_type_scat_source
_atom_type_scat_dispersion_source
H -0.00003 0.00000 0.49300 0.32291 0.14019 0.04081 10.51090 26.12570 3.14236 57.79970 0.0030380000826 'International Tables Volume C Table 6.1.1.4 (pp. 500-502)' custom
C 0.00317 0.00150 2.31000 1.02000 1.58860 0.86500 20.84390 10.20750 0.56870 51.65120 0.215599998832 'International Tables Volume C Table 6.1.1.4 (pp. 500-502)' custom
Rh -1.20435 0.88897 19.29570 14.35010 4.73425 1.28918 0.75154 8.21758 25.87490 98.60620 5.32800006866 'International Tables Volume C Table 6.1.1.4 (pp. 500-502)' custom
Cl 0.14177 0.15073 11.46040 7.19640 6.25560 1.64550 0.01040 1.16620 18.51940 47.77840 -9.55739974976 'International Tables Volume C Table 6.1.1.4 (pp. 500-502)' custom

loop_
_geom_angle_atom_site_label_1
_geom_angle_atom_site_label_2
_geom_angle_atom_site_label_3
_geom_angle
_geom_angle_site_symmetry_1
_geom_angle_site_symmetry_3
_geom_angle_publ_flag
Cl2 Rh1 Cl1 85.92(5) . . ?
C3 Rh1 Cl1 161.5(2) . . ?
C3 Rh1 Cl2 92.7(2) . . ?
C7 Rh1 Cl1 160.4(2) . . ?
C7 Rh1 Cl2 92.19(19) . . ?
C7 Rh1 C3 38.0(3) . . ?
C9 Rh1 Cl1 93.23(19) . . ?
C9 Rh1 Cl2 160.8(2) . . ?
C9 Rh1 C3 94.0(3) . . ?
C9 Rh1 C7 82.2(3) . . ?
C10 Rh1 Cl1 93.58(19) . . ?
C10 Rh1 Cl2 161.0(2) . . ?
C10 Rh1 C3 81.8(3) . . ?
C10 Rh1 C7 94.4(3) . . ?
C10 Rh1 C9 38.3(3) . . ?
Cl2 Rh2 Cl1 85.76(5) . . ?
C4 Rh2 Cl1 93.15(17) . . ?
C4 Rh2 Cl2 164.39(19) . . ?
C5 Rh2 Cl1 158.23(19) . . ?
C5 Rh2 Cl2 93.23(18) . . ?
C5 Rh2 C4 82.0(2) . . ?
C6 Rh2 Cl1 163.4(2) . . ?
C6 Rh2 Cl2 92.5(2) . . ?
C6 Rh2 C4 92.9(3) . . ?
C6 Rh2 C5 38.3(3) . . ?
C8 Rh2 Cl1 93.55(19) . . ?
C8 Rh2 Cl2 157.7(2) . . ?
C8 Rh2 C4 37.8(2) . . ?
C8 Rh2 C5 95.4(3) . . ?
C8 Rh2 C6 81.9(3) . . ?
Rh2 Cl1 Rh1 93.20(5) . . ?
Rh2 Cl2 Rh1 94.08(5) . . ?
C7 C3 Rh1 70.9(4) . . ?
C18 C3 Rh1 111.9(5) . . ?
C18 C3 C7 125.0(8) . . ?
C8 C4 Rh2 70.4(4) . . ?
C16 C4 Rh2 111.6(4) . . ?
C16 C4 C8 125.7(6) . . ?
C6 C5 Rh2 70.4(4) . . ?
C14 C5 Rh2 112.2(4) . . ?
C14 C5 C6 125.8(7) . . ?
C5 C6 Rh2 71.3(4) . . ?
C12 C6 Rh2 113.8(5) . . ?
C12 C6 C5 122.8(7) . . ?
C3 C7 Rh1 71.1(4) . . ?
C13 C7 Rh1 111.8(5) . . ?
C13 C7 C3 125.2(7) . . ?
C4 C8 Rh2 71.7(4) . . ?
C17 C8 Rh2 112.7(5) . . ?
C17 C8 C4 124.7(7) . . ?
C10 C9 Rh1 71.0(4) . . ?
C11 C9 Rh1 112.8(5) . . ?
C11 C9 C10 125.1(7) . . ?
C9 C10 Rh1 70.8(4) . . ?
C19 C10 Rh1 112.5(5) . . ?
C19 C10 C9 123.9(7) . . ?
C13 C11 C9 115.1(6) . . ?
C17 C12 C6 113.7(7) . . ?
C11 C13 C7 115.5(6) . . ?
C16 C14 C5 114.3(6) . . ?
C14 C16 C4 116.6(6) . . ?
C12 C17 C8 114.7(7) . . ?
C19 C18 C3 116.3(8) . . ?
C18 C19 C10 115.4(7) . . ?

loop_
_geom_bond_atom_site_label_1
_geom_bond_atom_site_label_2
_geom_bond_distance
_geom_bond_site_symmetry_2
_geom_bond_publ_flag
Rh1 Cl1 2.4117(15) . ?
Rh1 Cl2 2.3963(15) . ?
Rh1 C3 2.107(6) . ?
Rh1 C7 2.104(6) . ?
Rh1 C9 2.097(6) . ?
Rh1 C10 2.100(6) . ?
Rh2 Cl1 2.4171(14) . ?
Rh2 Cl2 2.3981(15) . ?
Rh2 C4 2.101(7) . ?
Rh2 C5 2.100(6) . ?
Rh2 C6 2.088(6) . ?
Rh2 C8 2.084(7) . ?
C3 C7 1.371(11) . ?
C3 C18 1.508(10) . ?
C4 C8 1.357(9) . ?
C4 C16 1.507(9) . ?
C5 C6 1.374(9) . ?
C5 C14 1.501(9) . ?
C6 C12 1.515(11) . ?
C7 C13 1.515(11) . ?
C8 C17 1.506(10) . ?
C9 C10 1.376(10) . ?
C9 C11 1.503(10) . ?
C10 C19 1.511(10) . ?
C11 C13 1.472(11) . ?
C12 C17 1.480(11) . ?
C14 C16 1.458(9) . ?
C18 C19 1.437(11) . ?
